data_7707755
loop_
_publ_author_name
'Gruhne, Michael S.'
'Lenz, Tobias'
'R\"osch, Markus'
'Lommel, Marcus'
'Wurzenberger, Maximilian H. H.'
'Klap\"otke, Thomas M'
'Stierstorfer, J\"org'

_publ_section_title
;
 Nitratoethyl-5H-tetrazoles: improving the oxygen balance through
 application of organic nitrates in energetic coordination compounds.
;
_journal_issue 31
_journal_name_full 'Dalton transactions (Cambridge, England : 2003)'
_journal_page_first 10811
_journal_page_last 10825
_journal_paper_doi 10.1039/d1dt01898a
_journal_volume 50
_journal_year 2021
_chemical_formula_moiety 'C18 H14 Cu N16 O20'
_chemical_formula_sum 'C18 H14 Cu N16 O20'
_chemical_formula_weight 837.99
_chemical_name_common 'bis(1-nitratoethyl-5H-tetrazole) dipicrato copper(II)'
_chemical_name_systematic 'bis(1-nitratoethyl-5H-tetrazole) dipicrato copper(II)'
_space_group_IT_number 14
_space_group_name_Hall '-P 2ybc'
_space_group_name_H-M_alt 'P 1 21/c 1'
_symmetry_cell_setting monoclinic
_symmetry_Int_Tables_number 14
_symmetry_space_group_name_Hall '-P 2ybc'
_symmetry_space_group_name_H-M 'P 1 21/c 1'
_atom_sites_solution_hydrogens geom
_atom_sites_solution_primary dual
_audit_creation_date 2021-02-26
_audit_creation_method
;
Olex2 1.3
(compiled 2020.11.12 svn.r5f609507 for OlexSys, GUI svn.r6272)
;
_audit_update_record
;
2021-05-17 deposited with the CCDC.	2021-06-29 downloaded from the CCDC.
;
_cell_angle_alpha 90
_cell_angle_beta 96.689(2)
_cell_angle_gamma 90
_cell_formula_units_Z 4
_cell_length_a 8.0432(4)
_cell_length_b 17.7448(8)
_cell_length_c 21.2063(11)
_cell_measurement_reflns_used 9900
_cell_measurement_temperature 173.0
_cell_measurement_theta_max 26.5597
_cell_measurement_theta_min 2.7963
_cell_volume 3006.1(3)
_computing_cell_refinement 'APEX2 v2012.4-3 (Bruker AXS)'
_computing_data_collection 'Bruker Instrument Service v3.0.21'
_computing_data_reduction 'SAINT V8.18C (Bruker AXS Inc., 2011)'
_computing_molecular_graphics 'Diamond 2.1c, Crystal Impact GbR'
_computing_publication_material 'Encifer 1.5.1, CCDC 2014'
_computing_structure_refinement 'SHELXL 2018/3 (Sheldrick, 2015)'
_computing_structure_solution 'SHELXT 2018/2 (Sheldrick, 2018)'
_diffrn_ambient_temperature 173.0
_diffrn_detector_area_resol_mean 7.3910
_diffrn_measured_fraction_theta_full 0.999
_diffrn_measured_fraction_theta_max 0.999
_diffrn_measurement_device_type 'Bruker P4'
_diffrn_measurement_method '\w scans'
_diffrn_radiation_monochromator graphite
_diffrn_radiation_type MoK\a
_diffrn_radiation_wavelength 0.71073
_diffrn_reflns_av_R_equivalents 0.0540
_diffrn_reflns_av_unetI/netI 0.0274
_diffrn_reflns_Laue_measured_fraction_full 0.999
_diffrn_reflns_Laue_measured_fraction_max 0.999
_diffrn_reflns_limit_h_max 10
_diffrn_reflns_limit_h_min -10
_diffrn_reflns_limit_k_max 22
_diffrn_reflns_limit_k_min -22
_diffrn_reflns_limit_l_max 26
_diffrn_reflns_limit_l_min -26
_diffrn_reflns_number 55744
_diffrn_reflns_point_group_measured_fraction_full 0.999
_diffrn_reflns_point_group_measured_fraction_max 0.999
_diffrn_reflns_theta_full 25.242
_diffrn_reflns_theta_max 26.372
_diffrn_reflns_theta_min 2.295
_diffrn_source 'rotating anode generator'
_exptl_absorpt_coefficient_mu 0.846
_exptl_absorpt_correction_T_max 0.8620
_exptl_absorpt_correction_T_min 0.8163
_exptl_absorpt_correction_type none
_exptl_absorpt_process_details
;
SADABS-2016/2 - Bruker AXS area detector scaling and absorption correction
;
_exptl_crystal_colour green
_exptl_crystal_density_diffrn 1.852
_exptl_crystal_density_method 'not measured'
_exptl_crystal_description platelet
_exptl_crystal_F_000 1692
_exptl_crystal_size_max 0.05
_exptl_crystal_size_mid 0.05
_exptl_crystal_size_min 0.02
_refine_diff_density_max 0.561
_refine_diff_density_min -0.412
_refine_diff_density_rms 0.057
_refine_ls_extinction_method none
_refine_ls_goodness_of_fit_ref 1.074
_refine_ls_hydrogen_treatment constr
_refine_ls_matrix_type full
_refine_ls_number_parameters 525
_refine_ls_number_reflns 6146
_refine_ls_number_restraints 0
_refine_ls_restrained_S_all 1.074
_refine_ls_R_factor_all 0.0517
_refine_ls_R_factor_gt 0.0390
_refine_ls_shift/su_max 0.002
_refine_ls_shift/su_mean 0.000
_refine_ls_structure_factor_coef Fsqd
_refine_ls_weighting_details 'w=1/[\s^2^(Fo^2^)+(0.0409P)^2^+2.5397P] where P=(Fo^2^+2Fc^2^)/3'
_refine_ls_weighting_scheme calc
_refine_ls_wR_factor_gt 0.0916
_refine_ls_wR_factor_ref 0.0979
_reflns_Friedel_coverage 0.000
_reflns_number_gt 5073
_reflns_number_total 6146
_reflns_threshold_expression 'I > 2\s(I)'
_cod_data_source_file d1dt01898a2.cif
_cod_data_source_block yv692
_cod_depositor_comments 'Adding full bibliography for 7707739--7707758.cif.'
_cod_database_code 7707755
_shelx_space_group_comment
;
The symmetry employed for this shelxl refinement is uniquely defined
by the following loop, which should always be used as a source of
symmetry information in preference to the above space-group names.
They are only intended as comments.
;
_shelx_estimated_absorpt_t_min 0.959
_shelx_estimated_absorpt_t_max 0.983
_olex2_submission_original_sample_id yv692
_olex2_submission_special_instructions 'No special instructions were received'

loop_
_space_group_symop_operation_xyz
'x, y, z'
'-x, y+1/2, -z+1/2'
'-x, -y, -z'
'x, -y-1/2, z-1/2'

loop_
_atom_site_label
_atom_site_type_symbol
_atom_site_fract_x
_atom_site_fract_y
_atom_site_fract_z
_atom_site_U_iso_or_equiv
_atom_site_adp_type
_atom_site_occupancy
_atom_site_site_symmetry_order
_atom_site_calc_flag
_atom_site_refinement_flags_posn
_atom_site_refinement_flags_adp
_atom_site_refinement_flags_occupancy
_atom_site_disorder_assembly
_atom_site_disorder_group
Cu1 Cu 0.77415(4) 0.63741(2) 0.73287(2) 0.02866(10) Uani 1 1 d . . . . .
O4 O 0.2520(2) 0.41914(10) 0.58610(9) 0.0344(4) Uani 1 1 d . . . . .
O7 O 0.7743(2) 0.69362(9) 0.65492(8) 0.0327(4) Uani 1 1 d . . . . .
O14 O 0.7707(2) 0.58780(10) 0.81305(8) 0.0353(4) Uani 1 1 d . . . . .
O8 O 0.6506(3) 0.74591(11) 0.76355(9) 0.0438(5) Uani 1 1 d . . . . .
O1 O 1.3899(3) 0.84835(11) 0.87647(9) 0.0443(5) Uani 1 1 d . . . . .
O5 O -0.0268(2) 0.40616(12) 0.57046(10) 0.0448(5) Uani 1 1 d . . . . .
O15 O 0.8958(3) 0.51616(11) 0.71455(9) 0.0430(5) Uani 1 1 d . . . . .
O16 O 0.9396(3) 0.39710(12) 0.72332(10) 0.0521(6) Uani 1 1 d . . . . .
O2 O 1.4041(3) 0.87965(13) 0.97804(10) 0.0543(6) Uani 1 1 d . . . . .
O6 O 0.1309(3) 0.32033(12) 0.61901(11) 0.0572(6) Uani 1 1 d . . . . .
O18 O 0.5884(3) 0.29467(13) 0.94842(11) 0.0590(6) Uani 1 1 d . . . . .
N6 N 0.3213(3) 0.56492(11) 0.64515(11) 0.0326(5) Uani 1 1 d . . . . .
N11 N 0.6457(3) 0.80909(12) 0.73982(10) 0.0324(5) Uani 1 1 d . . . . .
N9 N 0.5514(3) 0.59411(11) 0.69989(10) 0.0321(5) Uani 1 1 d . . . . .
N4 N 0.9940(3) 0.67931(12) 0.77074(10) 0.0342(5) Uani 1 1 d . . . . .
O9 O 0.5727(3) 0.86077(12) 0.76214(11) 0.0627(7) Uani 1 1 d . . . . .
N10 N 0.1041(3) 0.37885(12) 0.59218(10) 0.0356(5) Uani 1 1 d . . . . .
N5 N 1.3856(3) 0.90061(13) 0.92391(12) 0.0391(5) Uani 1 1 d . . . . .
O11 O 0.8726(3) 1.01572(12) 0.54828(12) 0.0617(6) Uani 1 1 d . . . . .
N14 N 0.8827(3) 0.45581(13) 0.74205(10) 0.0335(5) Uani 1 1 d . . . . .
N13 N 0.8962(3) 0.73611(14) 0.54285(10) 0.0402(6) Uani 1 1 d . . . . .
O13 O 0.8133(3) 0.67968(13) 0.53202(10) 0.0629(7) Uani 1 1 d . . . . .
N16 N 0.6501(4) 0.57124(14) 0.92798(11) 0.0461(6) Uani 1 1 d . . . . .
O3 O 1.3632(3) 0.96302(12) 0.90417(14) 0.0670(7) Uani 1 1 d . . . . .
O20 O 0.7404(4) 0.62694(13) 0.93068(10) 0.0609(7) Uani 1 1 d . . . . .
N12 N 0.8267(3) 0.99869(13) 0.59929(13) 0.0459(6) Uani 1 1 d . . . . .
O12 O 1.0201(3) 0.75100(15) 0.51699(13) 0.0715(8) Uani 1 1 d . . . . .
O19 O 0.5261(4) 0.56580(14) 0.95593(13) 0.0749(8) Uani 1 1 d . . . . .
N1 N 1.1951(3) 0.71212(13) 0.84019(13) 0.0459(6) Uani 1 1 d . . . . .
N15 N 0.6600(3) 0.30003(14) 0.90101(12) 0.0459(6) Uani 1 1 d . . . . .
N8 N 0.4573(3) 0.55207(15) 0.73584(12) 0.0480(6) Uani 1 1 d . . . . .
N7 N 0.3187(3) 0.53424(15) 0.70328(13) 0.0494(6) Uani 1 1 d . . . . .
O10 O 0.7949(4) 1.04454(12) 0.63926(13) 0.0779(9) Uani 1 1 d . . . . .
C8 C 0.7265(3) 0.82397(13) 0.68277(11) 0.0268(5) Uani 1 1 d . . . . .
C12 C 0.8442(3) 0.79109(14) 0.58824(11) 0.0283(5) Uani 1 1 d . . . . .
C7 C 0.7800(3) 0.76387(13) 0.64430(11) 0.0260(5) Uani 1 1 d . . . . .
C11 C 0.8635(3) 0.86536(14) 0.57356(12) 0.0321(5) Uani 1 1 d . . . . .
H11 H 0.912455 0.879705 0.536712 0.038 Uiso 1 1 calc R U . . .
C13 C 0.7576(3) 0.52038(14) 0.83159(11) 0.0283(5) Uani 1 1 d . . . . .
C16 C 0.6987(3) 0.37480(15) 0.87851(12) 0.0343(6) Uani 1 1 d . . . . .
C14 C 0.8004(3) 0.45287(14) 0.80020(11) 0.0288(5) Uani 1 1 d . . . . .
C18 C 0.6923(3) 0.50641(14) 0.89052(11) 0.0312(5) Uani 1 1 d . . . . .
C4 C 0.4648(3) 0.60103(13) 0.64414(12) 0.0309(5) Uani 1 1 d . . . . .
H4 H 0.498945 0.627484 0.608893 0.037 Uiso 1 1 calc R U . . .
C17 C 0.6587(3) 0.43661(15) 0.91301(12) 0.0338(6) Uani 1 1 d . . . . .
H17 H 0.609352 0.430870 0.951298 0.041 Uiso 1 1 calc R U . . .
C9 C 0.7410(3) 0.89944(14) 0.66789(12) 0.0309(5) Uani 1 1 d . . . . .
H9 H 0.703872 0.937190 0.694769 0.037 Uiso 1 1 calc R U . . .
C6 C 0.2254(3) 0.48907(14) 0.55200(13) 0.0337(6) Uani 1 1 d . . . . .
H6A H 0.132285 0.482788 0.517532 0.040 Uiso 1 1 calc R U . . .
H6B H 0.327424 0.501967 0.532312 0.040 Uiso 1 1 calc R U . . .
C15 C 0.7707(3) 0.38175(15) 0.82304(12) 0.0328(6) Uani 1 1 d . . . . .
H15 H 0.799640 0.338175 0.800692 0.039 Uiso 1 1 calc R U . . .
C10 C 0.8094(3) 0.91917(14) 0.61404(12) 0.0325(6) Uani 1 1 d . . . . .
C5 C 0.1846(3) 0.55273(15) 0.59469(14) 0.0374(6) Uani 1 1 d . . . . .
H5A H 0.164834 0.599415 0.569363 0.045 Uiso 1 1 calc R U . . .
H5B H 0.080896 0.540691 0.613579 0.045 Uiso 1 1 calc R U . . .
N3 N 1.1239(4) 0.69970(18) 0.74006(14) 0.0651(8) Uani 1 1 d . . . . .
C1 C 1.0427(4) 0.68764(15) 0.83156(14) 0.0400(6) Uani 1 1 d . . . . .
H1 H 0.975584 0.677188 0.864540 0.048 Uiso 1 1 calc R U . . .
N2 N 1.2484(4) 0.71810(19) 0.78247(18) 0.0726(9) Uani 1 1 d . . . . .
C2A C 1.2961(5) 0.7268(2) 0.90330(18) 0.0289(11) Uani 0.736(10) 1 d . . P A 1
H2AA H 1.334043 0.678283 0.923113 0.035 Uiso 0.736(10) 1 calc R U P A 1
H2AB H 1.225345 0.752466 0.931900 0.035 Uiso 0.736(10) 1 calc R U P A 1
C3A C 1.4468(5) 0.7755(2) 0.8947(2) 0.0302(11) Uani 0.736(10) 1 d . . P A 1
H3AA H 1.522423 0.778047 0.934973 0.036 Uiso 0.736(10) 1 calc R U P A 1
H3AB H 1.509621 0.753588 0.861676 0.036 Uiso 0.736(10) 1 calc R U P A 1
C3B C 1.365(2) 0.7678(6) 0.9152(6) 0.038(4) Uani 0.264(10) 1 d . . P A 2
H3BA H 1.456263 0.761879 0.950524 0.046 Uiso 0.264(10) 1 calc R U P A 2
H3BB H 1.257026 0.768278 0.933239 0.046 Uiso 0.264(10) 1 calc R U P A 2
C2B C 1.3687(18) 0.7069(7) 0.8714(7) 0.051(5) Uani 0.264(10) 1 d . . P A 2
H2BA H 1.390884 0.658005 0.893300 0.061 Uiso 0.264(10) 1 calc R U P A 2
H2BB H 1.451830 0.715233 0.841171 0.061 Uiso 0.264(10) 1 calc R U P A 2
O17B O 0.673(5) 0.2485(7) 0.8671(10) 0.059(5) Uani 0.64(8) 1 d . . P B 2
O17A O 0.748(7) 0.2418(9) 0.8787(11) 0.054(5) Uani 0.36(8) 1 d . . P B 1

loop_
_atom_site_aniso_label
_atom_site_aniso_U_11
_atom_site_aniso_U_22
_atom_site_aniso_U_33
_atom_site_aniso_U_23
_atom_site_aniso_U_13
_atom_site_aniso_U_12
Cu1 0.03494(18) 0.02580(16) 0.02530(16) -0.00012(12) 0.00381(12) -0.00880(12)
O4 0.0279(9) 0.0303(9) 0.0431(10) 0.0022(8) -0.0042(8) 0.0003(7)
O7 0.0474(11) 0.0258(9) 0.0261(9) -0.0029(7) 0.0085(8) -0.0062(8)
O14 0.0502(12) 0.0307(9) 0.0248(9) -0.0002(7) 0.0044(8) -0.0107(8)
O8 0.0620(13) 0.0348(11) 0.0394(11) 0.0017(8) 0.0257(10) -0.0022(9)
O1 0.0535(13) 0.0451(11) 0.0330(10) -0.0042(8) -0.0003(9) 0.0037(9)
O5 0.0288(10) 0.0502(12) 0.0551(13) -0.0022(10) 0.0039(9) -0.0035(9)
O15 0.0538(13) 0.0422(11) 0.0364(10) 0.0052(9) 0.0197(9) -0.0033(9)
O16 0.0669(15) 0.0480(13) 0.0453(12) -0.0022(10) 0.0225(11) 0.0119(11)
O2 0.0592(14) 0.0666(15) 0.0360(12) -0.0132(10) 0.0008(10) 0.0086(11)
O6 0.0766(17) 0.0328(11) 0.0616(14) 0.0124(10) 0.0050(12) -0.0058(10)
O18 0.0667(15) 0.0550(14) 0.0581(14) 0.0230(11) 0.0189(12) -0.0072(11)
N6 0.0326(12) 0.0241(10) 0.0406(12) 0.0026(9) 0.0015(9) -0.0025(9)
N11 0.0340(12) 0.0356(12) 0.0286(11) -0.0056(9) 0.0072(9) 0.0006(9)
N9 0.0354(12) 0.0256(11) 0.0355(12) 0.0015(9) 0.0052(9) -0.0065(9)
N4 0.0366(12) 0.0287(11) 0.0373(12) -0.0006(9) 0.0045(10) -0.0101(9)
O9 0.0926(19) 0.0488(13) 0.0545(14) -0.0008(11) 0.0413(13) 0.0213(12)
N10 0.0403(14) 0.0323(12) 0.0343(12) -0.0027(9) 0.0047(10) -0.0046(10)
N5 0.0266(12) 0.0335(13) 0.0571(16) -0.0059(11) 0.0053(10) -0.0060(9)
O11 0.0769(17) 0.0432(12) 0.0674(16) 0.0234(11) 0.0192(13) -0.0053(11)
N14 0.0321(12) 0.0403(13) 0.0283(11) -0.0041(10) 0.0038(9) -0.0018(10)
N13 0.0509(15) 0.0429(14) 0.0282(12) -0.0026(10) 0.0111(11) 0.0007(11)
O13 0.0972(19) 0.0518(14) 0.0446(13) -0.0229(11) 0.0286(12) -0.0248(13)
N16 0.0704(18) 0.0415(14) 0.0290(12) 0.0084(10) 0.0160(12) 0.0164(13)
O3 0.0543(15) 0.0328(12) 0.111(2) 0.0126(13) -0.0006(14) -0.0070(10)
O20 0.104(2) 0.0429(13) 0.0370(12) -0.0064(10) 0.0132(12) -0.0034(13)
N12 0.0545(16) 0.0304(13) 0.0511(15) 0.0089(11) -0.0015(12) -0.0044(11)
O12 0.0683(17) 0.0806(18) 0.0750(17) -0.0257(14) 0.0483(14) -0.0113(13)
O19 0.099(2) 0.0645(16) 0.0725(17) 0.0157(13) 0.0573(16) 0.0298(14)
N1 0.0481(15) 0.0334(12) 0.0528(15) 0.0110(11) -0.0088(12) -0.0115(11)
N15 0.0609(17) 0.0382(14) 0.0384(14) 0.0057(11) 0.0055(12) -0.0135(12)
N8 0.0450(15) 0.0526(15) 0.0447(14) 0.0160(12) -0.0017(11) -0.0201(12)
N7 0.0422(14) 0.0539(16) 0.0505(15) 0.0166(12) -0.0014(12) -0.0154(12)
O10 0.139(3) 0.0256(11) 0.0707(17) -0.0023(11) 0.0173(17) -0.0043(13)
C8 0.0265(13) 0.0295(12) 0.0242(12) -0.0015(10) 0.0022(10) -0.0024(10)
C12 0.0299(13) 0.0318(13) 0.0229(12) -0.0035(10) 0.0021(10) -0.0013(10)
C7 0.0247(12) 0.0281(12) 0.0245(12) -0.0016(9) 0.0005(9) -0.0058(9)
C11 0.0320(14) 0.0370(14) 0.0273(12) 0.0063(11) 0.0038(10) -0.0041(11)
C13 0.0260(12) 0.0341(13) 0.0240(12) 0.0005(10) -0.0007(9) -0.0064(10)
C16 0.0365(15) 0.0343(14) 0.0311(13) 0.0054(11) 0.0001(11) -0.0068(11)
C14 0.0277(13) 0.0356(13) 0.0232(12) -0.0006(10) 0.0028(10) -0.0050(10)
C18 0.0344(14) 0.0363(14) 0.0234(12) 0.0009(10) 0.0049(10) 0.0037(11)
C4 0.0349(14) 0.0221(12) 0.0356(14) -0.0009(10) 0.0033(11) -0.0021(10)
C17 0.0324(14) 0.0424(15) 0.0271(13) 0.0068(11) 0.0053(10) 0.0009(11)
C9 0.0323(13) 0.0271(12) 0.0321(13) -0.0045(10) -0.0007(10) 0.0007(10)
C6 0.0302(14) 0.0328(13) 0.0368(14) 0.0083(11) -0.0019(11) -0.0024(11)
C15 0.0328(14) 0.0337(13) 0.0314(13) -0.0037(10) 0.0020(11) -0.0041(11)
C10 0.0364(14) 0.0260(12) 0.0338(13) 0.0053(10) -0.0012(11) -0.0033(10)
C5 0.0279(14) 0.0308(13) 0.0508(17) 0.0052(12) -0.0067(12) 0.0009(11)
N3 0.0610(19) 0.076(2) 0.0609(18) -0.0090(15) 0.0198(15) -0.0333(16)
C1 0.0445(17) 0.0305(14) 0.0427(16) 0.0016(12) -0.0048(13) -0.0091(12)
N2 0.0390(16) 0.076(2) 0.101(3) -0.0108(19) -0.0009(16) -0.0269(15)
C2A 0.031(2) 0.030(2) 0.025(2) -0.0015(16) 0.0020(16) -0.0035(17)
C3A 0.024(2) 0.035(2) 0.033(2) -0.0052(16) 0.0072(16) -0.0025(16)
C3B 0.061(10) 0.027(6) 0.027(6) 0.013(5) 0.002(6) -0.007(6)
C2B 0.047(8) 0.044(7) 0.055(9) 0.012(6) -0.017(7) -0.005(6)
O17B 0.090(13) 0.030(3) 0.058(5) -0.002(3) 0.017(7) -0.012(4)
O17A 0.070(16) 0.039(4) 0.053(6) 0.003(4) 0.001(7) -0.003(6)

loop_
_atom_type_symbol
_atom_type_description
_atom_type_scat_dispersion_real
_atom_type_scat_dispersion_imag
_atom_type_scat_source
C C 0.0033 0.0016 'International Tables Vol C Tables 4.2.6.8 and 6.1.1.4'
H H 0.0000 0.0000 'International Tables Vol C Tables 4.2.6.8 and 6.1.1.4'
Cu Cu 0.3201 1.2651 'International Tables Vol C Tables 4.2.6.8 and 6.1.1.4'
N N 0.0061 0.0033 'International Tables Vol C Tables 4.2.6.8 and 6.1.1.4'
O O 0.0106 0.0060 'International Tables Vol C Tables 4.2.6.8 and 6.1.1.4'

loop_
_geom_angle_atom_site_label_1
_geom_angle_atom_site_label_2
_geom_angle_atom_site_label_3
_geom_angle
_geom_angle_site_symmetry_1
_geom_angle_site_symmetry_3
_geom_angle_publ_flag
O7 Cu1 O8 81.53(7) . . ?
O7 Cu1 O15 106.39(7) . . ?
O7 Cu1 N9 89.36(8) . . ?
O7 Cu1 N4 93.63(8) . . ?
O14 Cu1 O7 176.14(7) . . ?
O14 Cu1 O8 94.71(7) . . ?
O14 Cu1 O15 77.38(7) . . ?
O14 Cu1 N9 91.64(8) . . ?
O14 Cu1 N4 85.30(8) . . ?
O8 Cu1 O15 172.02(6) . . ?
N9 Cu1 O8 91.25(8) . . ?
N9 Cu1 O15 87.97(8) . . ?
N4 Cu1 O8 88.06(9) . . ?
N4 Cu1 O15 92.29(8) . . ?
N4 Cu1 N9 176.80(9) . . ?
N10 O4 C6 113.99(18) . . ?
C7 O7 Cu1 131.55(15) . . ?
C13 O14 Cu1 135.94(16) . . ?
N11 O8 Cu1 130.10(15) . . ?
N5 O1 C3A 117.0(2) . . ?
N5 O1 C3B 101.7(5) . . ?
N14 O15 Cu1 129.90(16) . . ?
N7 N6 C5 121.3(2) . . ?
C4 N6 N7 108.5(2) . . ?
C4 N6 C5 130.1(2) . . ?
O8 N11 C8 120.5(2) . . ?
O9 N11 O8 121.6(2) . . ?
O9 N11 C8 117.9(2) . . ?
N8 N9 Cu1 123.38(17) . . ?
C4 N9 Cu1 129.98(18) . . ?
C4 N9 N8 106.6(2) . . ?
N3 N4 Cu1 127.40(19) . . ?
C1 N4 Cu1 125.85(19) . . ?
C1 N4 N3 106.6(2) . . ?
O5 N10 O4 118.2(2) . . ?
O6 N10 O4 112.3(2) . . ?
O6 N10 O5 129.5(3) . . ?
O2 N5 O1 118.8(2) . . ?
O3 N5 O1 112.7(3) . . ?
O3 N5 O2 128.5(3) . . ?
O15 N14 C14 120.1(2) . . ?
O16 N14 O15 122.2(2) . . ?
O16 N14 C14 117.7(2) . . ?
O13 N13 O12 123.7(2) . . ?
O13 N13 C12 118.9(2) . . ?
O12 N13 C12 117.5(2) . . ?
O20 N16 C18 119.2(2) . . ?
O19 N16 O20 123.7(3) . . ?
O19 N16 C18 117.1(3) . . ?
O11 N12 O10 123.9(3) . . ?
O11 N12 C10 118.5(3) . . ?
O10 N12 C10 117.6(3) . . ?
C1 N1 N2 107.1(3) . . ?
C1 N1 C2A 126.0(3) . . ?
C1 N1 C2B 150.8(6) . . ?
N2 N1 C2A 126.8(3) . . ?
N2 N1 C2B 91.6(8) . . ?
O18 N15 C16 118.7(3) . . ?
O18 N15 O17A 122.7(7) . . ?
O17B N15 O18 121.8(5) . . ?
O17B N15 C16 118.1(5) . . ?
O17A N15 C16 115.8(9) . . ?
N7 N8 N9 109.9(2) . . ?
N8 N7 N6 106.7(2) . . ?
C7 C8 N11 121.7(2) . . ?
C9 C8 N11 114.9(2) . . ?
C9 C8 C7 123.3(2) . . ?
C7 C12 N13 118.6(2) . . ?
C11 C12 N13 116.3(2) . . ?
C11 C12 C7 125.1(2) . . ?
O7 C7 C8 127.5(2) . . ?
O7 C7 C12 120.1(2) . . ?
C12 C7 C8 112.4(2) . . ?
C12 C11 H11 121.0 . . ?
C12 C11 C10 118.1(2) . . ?
C10 C11 H11 121.0 . . ?
O14 C13 C14 127.8(2) . . ?
O14 C13 C18 119.1(2) . . ?
C14 C13 C18 113.2(2) . . ?
C17 C16 N15 118.7(2) . . ?
C15 C16 N15 119.3(2) . . ?
C15 C16 C17 122.0(2) . . ?
C13 C14 N14 121.2(2) . . ?
C15 C14 N14 116.1(2) . . ?
C15 C14 C13 122.7(2) . . ?
C13 C18 N16 118.1(2) . . ?
C17 C18 N16 117.2(2) . . ?
C17 C18 C13 124.7(2) . . ?
N6 C4 H4 125.8 . . ?
N9 C4 N6 108.3(2) . . ?
N9 C4 H4 125.8 . . ?
C16 C17 H17 121.0 . . ?
C18 C17 C16 118.0(2) . . ?
C18 C17 H17 121.0 . . ?
C8 C9 H9 120.3 . . ?
C10 C9 C8 119.3(2) . . ?
C10 C9 H9 120.3 . . ?
O4 C6 H6A 109.2 . . ?
O4 C6 H6B 109.2 . . ?
O4 C6 C5 112.0(2) . . ?
H6A C6 H6B 107.9 . . ?
C5 C6 H6A 109.2 . . ?
C5 C6 H6B 109.2 . . ?
C16 C15 C14 119.3(2) . . ?
C16 C15 H15 120.4 . . ?
C14 C15 H15 120.4 . . ?
C11 C10 N12 119.3(2) . . ?
C9 C10 N12 119.0(2) . . ?
C9 C10 C11 121.7(2) . . ?
N6 C5 C6 110.7(2) . . ?
N6 C5 H5A 109.5 . . ?
N6 C5 H5B 109.5 . . ?
C6 C5 H5A 109.5 . . ?
C6 C5 H5B 109.5 . . ?
H5A C5 H5B 108.1 . . ?
N2 N3 N4 108.1(3) . . ?
N4 C1 H1 124.9 . . ?
N1 C1 N4 110.2(3) . . ?
N1 C1 H1 124.9 . . ?
N3 N2 N1 107.8(3) . . ?
N1 C2A H2AA 109.6 . . ?
N1 C2A H2AB 109.6 . . ?
N1 C2A C3A 110.3(3) . . ?
H2AA C2A H2AB 108.1 . . ?
C3A C2A H2AA 109.6 . . ?
C3A C2A H2AB 109.6 . . ?
O1 C3A C2A 108.5(3) . . ?
O1 C3A H3AA 110.0 . . ?
O1 C3A H3AB 110.0 . . ?
C2A C3A H3AA 110.0 . . ?
C2A C3A H3AB 110.0 . . ?
H3AA C3A H3AB 108.4 . . ?
O1 C3B H3BA 110.0 . . ?
O1 C3B H3BB 110.0 . . ?
H3BA C3B H3BB 108.4 . . ?
C2B C3B O1 108.3(11) . . ?
C2B C3B H3BA 110.0 . . ?
C2B C3B H3BB 110.0 . . ?
N1 C2B H2BA 112.0 . . ?
N1 C2B H2BB 112.0 . . ?
C3B C2B N1 98.9(14) . . ?
C3B C2B H2BA 112.0 . . ?
C3B C2B H2BB 112.0 . . ?
H2BA C2B H2BB 109.7 . . ?

loop_
_geom_bond_atom_site_label_1
_geom_bond_atom_site_label_2
_geom_bond_distance
_geom_bond_site_symmetry_2
_geom_bond_publ_flag
Cu1 O7 1.9306(17) . ?
Cu1 O14 1.9178(17) . ?
Cu1 O8 2.295(2) . ?
Cu1 O15 2.414(2) . ?
Cu1 N9 1.999(2) . ?
Cu1 N4 1.999(2) . ?
O4 N10 1.406(3) . ?
O4 C6 1.440(3) . ?
O7 C7 1.269(3) . ?
O14 C13 1.268(3) . ?
O8 N11 1.228(3) . ?
O1 N5 1.372(3) . ?
O1 C3A 1.410(4) . ?
O1 C3B 1.672(11) . ?
O5 N10 1.201(3) . ?
O15 N14 1.230(3) . ?
O16 N14 1.223(3) . ?
O2 N5 1.199(3) . ?
O6 N10 1.192(3) . ?
O18 N15 1.219(3) . ?
N6 N7 1.350(3) . ?
N6 C4 1.322(3) . ?
N6 C5 1.458(3) . ?
N11 O9 1.214(3) . ?
N11 C8 1.463(3) . ?
N9 N8 1.359(3) . ?
N9 C4 1.306(3) . ?
N4 N3 1.343(3) . ?
N4 C1 1.312(4) . ?
N5 O3 1.190(3) . ?
O11 N12 1.221(3) . ?
N14 C14 1.467(3) . ?
N13 O13 1.210(3) . ?
N13 O12 1.221(3) . ?
N13 C12 1.465(3) . ?
N16 O20 1.224(3) . ?
N16 O19 1.222(3) . ?
N16 C18 1.460(3) . ?
N12 O10 1.223(3) . ?
N12 C10 1.455(3) . ?
N1 C1 1.293(4) . ?
N1 N2 1.347(4) . ?
N1 C2A 1.505(4) . ?
N1 C2B 1.477(12) . ?
N15 C16 1.456(3) . ?
N15 O17B 1.174(8) . ?
N15 O17A 1.37(4) . ?
N8 N7 1.280(3) . ?
C8 C7 1.438(3) . ?
C8 C9 1.384(3) . ?
C12 C7 1.434(3) . ?
C12 C11 1.367(4) . ?
C11 H11 0.9500 . ?
C11 C10 1.387(4) . ?
C13 C14 1.432(4) . ?
C13 C18 1.433(3) . ?
C16 C17 1.377(4) . ?
C16 C15 1.376(4) . ?
C14 C15 1.383(4) . ?
C18 C17 1.365(4) . ?
C4 H4 0.9500 . ?
C17 H17 0.9500 . ?
C9 H9 0.9500 . ?
C9 C10 1.370(4) . ?
C6 H6A 0.9900 . ?
C6 H6B 0.9900 . ?
C6 C5 1.507(4) . ?
C15 H15 0.9500 . ?
C5 H5A 0.9900 . ?
C5 H5B 0.9900 . ?
N3 N2 1.307(4) . ?
C1 H1 0.9500 . ?
C2A H2AA 0.9900 . ?
C2A H2AB 0.9900 . ?
C2A C3A 1.517(7) . ?
C3A H3AA 0.9900 . ?
C3A H3AB 0.9900 . ?
C3B H3BA 0.9900 . ?
C3B H3BB 0.9900 . ?
C3B C2B 1.43(2) . ?
C2B H2BA 0.9900 . ?
C2B H2BB 0.9900 . ?

loop_
_geom_contact_atom_site_label_1
_geom_contact_atom_site_label_2
_geom_contact_distance
_geom_contact_site_symmetry_1
_geom_contact_site_symmetry_2
_geom_contact_publ_flag
? ? ? ? ? ?

loop_
_geom_hbond_atom_site_label_D
_geom_hbond_atom_site_label_H
_geom_hbond_atom_site_label_A
_geom_hbond_distance_DH
_geom_hbond_distance_HA
_geom_hbond_distance_DA
_geom_hbond_angle_DHA
_geom_hbond_site_symmetry_A
? ? ? ? ? ? ? ?

loop_
_geom_torsion_atom_site_label_1
_geom_torsion_atom_site_label_2
_geom_torsion_atom_site_label_3
_geom_torsion_atom_site_label_4
_geom_torsion
_geom_torsion_site_symmetry_1
_geom_torsion_site_symmetry_2
_geom_torsion_site_symmetry_3
_geom_torsion_site_symmetry_4
_geom_torsion_publ_flag
Cu1 O7 C7 C8 -25.5(4) . . . . ?
Cu1 O7 C7 C12 155.07(18) . . . . ?
Cu1 O14 C13 C14 25.2(4) . . . . ?
Cu1 O14 C13 C18 -154.4(2) . . . . ?
Cu1 O8 N11 O9 179.4(2) . . . . ?
Cu1 O8 N11 C8 0.2(4) . . . . ?
Cu1 O15 N14 O16 172.90(19) . . . . ?
Cu1 O15 N14 C14 -8.6(3) . . . . ?
Cu1 N9 N8 N7 177.6(2) . . . . ?
Cu1 N9 C4 N6 -177.30(17) . . . . ?
Cu1 N4 N3 N2 -174.7(2) . . . . ?
Cu1 N4 C1 N1 176.24(18) . . . . ?
O4 C6 C5 N6 60.4(3) . . . . ?
O14 C13 C14 N14 5.7(4) . . . . ?
O14 C13 C14 C15 -175.7(2) . . . . ?
O14 C13 C18 N16 -2.6(4) . . . . ?
O14 C13 C18 C17 174.1(2) . . . . ?
O8 N11 C8 C7 14.5(4) . . . . ?
O8 N11 C8 C9 -167.8(2) . . . . ?
O1 C3B C2B N1 -80.0(14) . . . . ?
O15 N14 C14 C13 -9.9(4) . . . . ?
O15 N14 C14 C15 171.4(2) . . . . ?
O16 N14 C14 C13 168.6(2) . . . . ?
O16 N14 C14 C15 -10.1(3) . . . . ?
O18 N15 C16 C17 2.5(4) . . . . ?
O18 N15 C16 C15 -176.3(3) . . . . ?
N11 C8 C7 O7 -4.0(4) . . . . ?
N11 C8 C7 C12 175.5(2) . . . . ?
N11 C8 C9 C10 -177.6(2) . . . . ?
N9 N8 N7 N6 -0.1(3) . . . . ?
N4 N3 N2 N1 -2.3(4) . . . . ?
O9 N11 C8 C7 -164.7(3) . . . . ?
O9 N11 C8 C9 13.0(3) . . . . ?
N10 O4 C6 C5 85.1(3) . . . . ?
N5 O1 C3A C2A 94.4(3) . . . . ?
N5 O1 C3B C2B -179.4(11) . . . . ?
O11 N12 C10 C11 7.4(4) . . . . ?
O11 N12 C10 C9 -173.0(3) . . . . ?
N14 C14 C15 C16 178.0(2) . . . . ?
N13 C12 C7 O7 2.4(3) . . . . ?
N13 C12 C7 C8 -177.2(2) . . . . ?
N13 C12 C11 C10 177.4(2) . . . . ?
O13 N13 C12 C7 39.2(4) . . . . ?
O13 N13 C12 C11 -141.6(3) . . . . ?
N16 C18 C17 C16 -179.6(2) . . . . ?
O20 N16 C18 C13 -38.3(4) . . . . ?
O20 N16 C18 C17 144.7(3) . . . . ?
O12 N13 C12 C7 -142.2(3) . . . . ?
O12 N13 C12 C11 36.9(4) . . . . ?
O19 N16 C18 C13 142.8(3) . . . . ?
O19 N16 C18 C17 -34.2(4) . . . . ?
N1 C2A C3A O1 68.9(4) . . . . ?
N15 C16 C17 C18 -178.5(2) . . . . ?
N15 C16 C15 C14 177.1(2) . . . . ?
N8 N9 C4 N6 0.2(3) . . . . ?
N7 N6 C4 N9 -0.3(3) . . . . ?
N7 N6 C5 C6 -96.5(3) . . . . ?
O10 N12 C10 C11 -172.2(3) . . . . ?
O10 N12 C10 C9 7.3(4) . . . . ?
C8 C9 C10 N12 -179.0(2) . . . . ?
C8 C9 C10 C11 0.6(4) . . . . ?
C12 C11 C10 N12 -179.4(2) . . . . ?
C12 C11 C10 C9 1.1(4) . . . . ?
C7 C8 C9 C10 0.0(4) . . . . ?
C7 C12 C11 C10 -3.4(4) . . . . ?
C11 C12 C7 O7 -176.7(2) . . . . ?
C11 C12 C7 C8 3.7(4) . . . . ?
C13 C14 C15 C16 -0.7(4) . . . . ?
C13 C18 C17 C16 3.7(4) . . . . ?
C14 C13 C18 N16 177.7(2) . . . . ?
C14 C13 C18 C17 -5.6(4) . . . . ?
C18 C13 C14 N14 -174.7(2) . . . . ?
C18 C13 C14 C15 4.0(4) . . . . ?
C4 N6 N7 N8 0.2(3) . . . . ?
C4 N6 C5 C6 79.9(3) . . . . ?
C4 N9 N8 N7 -0.1(3) . . . . ?
C17 C16 C15 C14 -1.6(4) . . . . ?
C9 C8 C7 O7 178.6(2) . . . . ?
C9 C8 C7 C12 -1.9(3) . . . . ?
C6 O4 N10 O5 -1.6(3) . . . . ?
C6 O4 N10 O6 178.0(2) . . . . ?
C15 C16 C17 C18 0.2(4) . . . . ?
C5 N6 N7 N8 177.2(2) . . . . ?
C5 N6 C4 N9 -176.9(2) . . . . ?
N3 N4 C1 N1 0.1(3) . . . . ?
C1 N4 N3 N2 1.4(4) . . . . ?
C1 N1 N2 N3 2.4(4) . . . . ?
C1 N1 C2A C3A -163.6(3) . . . . ?
C1 N1 C2B C3B -104.5(12) . . . . ?
N2 N1 C1 N4 -1.5(3) . . . . ?
N2 N1 C2A C3A 20.2(5) . . . . ?
N2 N1 C2B C3B 124.5(10) . . . . ?
C2A N1 C1 N4 -178.4(3) . . . . ?
C2A N1 N2 N3 179.2(3) . . . . ?
C3A O1 N5 O2 -11.5(4) . . . . ?
C3A O1 N5 O3 168.3(3) . . . . ?
C3B O1 N5 O2 16.1(7) . . . . ?
C3B O1 N5 O3 -164.0(6) . . . . ?
C2B N1 C1 N4 -129.3(15) . . . . ?
C2B N1 N2 N3 159.7(6) . . . . ?
O17B N15 C16 C17 170(3) . . . . ?
O17B N15 C16 C15 -9(3) . . . . ?
O17A N15 C16 C17 -159(2) . . . . ?
O17A N15 C16 C15 22(2) . . . . ?
